data_7058844
loop_
_publ_author_name
'Shang, Qigao'
'Zeng, Tianyu'
'Gao, Ke'
'Liu, Nannan'
'Cheng, Qingrong'
'Liao, Guiying'
'Pan, Zhiquan'
'Zhou, Hong'

_publ_section_title
;
 A novel nitrogen heterocyclic ligand-based MOF: synthesis,
 characterization and photocatalytic properties
;
_journal_issue 42
_journal_name_full 'New Journal of Chemistry'
_journal_page_first 16595
_journal_paper_doi 10.1039/C9NJ04371C
_journal_volume 43
_journal_year 2019
_chemical_formula_moiety 'C36 H36 Co N12, O4 S [+ solvent]'
_chemical_formula_sum 'C36 H36 Co N12 O4 S'
_chemical_formula_weight 791.76
_space_group_crystal_system hexagonal
_space_group_IT_number 173
_space_group_name_Hall 'P 6c'
_space_group_name_H-M_alt 'P 63'
_symmetry_space_group_name_Hall 'P 6c'
_symmetry_space_group_name_H-M 'P 63'
_atom_sites_solution_hydrogens geom
_audit_creation_method SHELXL-2014/7
_audit_update_record
;
2018-11-30 deposited with the CCDC.    2019-09-27 downloaded from the CCDC.
;
_cell_angle_alpha 90
_cell_angle_beta 90
_cell_angle_gamma 120
_cell_formula_units_Z 8
_cell_length_a 19.6072(6)
_cell_length_b 19.6072(6)
_cell_length_c 24.0094(13)
_cell_measurement_reflns_used 3914
_cell_measurement_temperature 173(2)
_cell_measurement_theta_max 25.30
_cell_measurement_theta_min 2.94
_cell_volume 7993.6(6)
_computing_structure_refinement 'SHELXL-2014/7 (Sheldrick, 2014)'
_diffrn_ambient_temperature 173(2)
_diffrn_measured_fraction_theta_full 0.995
_diffrn_measured_fraction_theta_max 0.995
_diffrn_measurement_device_type 'PHOTON 100 CMOS detector'
_diffrn_measurement_method 'omega scan'
_diffrn_radiation_type MoK\a
_diffrn_radiation_wavelength 0.71073
_diffrn_reflns_av_R_equivalents 0.0708
_diffrn_reflns_av_unetI/netI 0.0942
_diffrn_reflns_Laue_measured_fraction_full 0.995
_diffrn_reflns_Laue_measured_fraction_max 0.995
_diffrn_reflns_limit_h_max 13
_diffrn_reflns_limit_h_min -23
_diffrn_reflns_limit_k_max 23
_diffrn_reflns_limit_k_min -23
_diffrn_reflns_limit_l_max 21
_diffrn_reflns_limit_l_min -28
_diffrn_reflns_number 19116
_diffrn_reflns_point_group_measured_fraction_full 0.995
_diffrn_reflns_point_group_measured_fraction_max 0.995
_diffrn_reflns_theta_full 25.242
_diffrn_reflns_theta_max 25.335
_diffrn_reflns_theta_min 2.939
_diffrn_source 'fine-focus sealed tube'
_exptl_absorpt_coefficient_mu 0.535
_exptl_absorpt_correction_T_max 0.7452
_exptl_absorpt_correction_T_min 0.6720
_exptl_absorpt_correction_type multi-scan
_exptl_absorpt_process_details 'SADABS (Bruker, 2014)'
_exptl_crystal_density_diffrn 1.316
_exptl_crystal_description block
_exptl_crystal_F_000 3288
_exptl_crystal_size_max 0.310
_exptl_crystal_size_mid 0.200
_exptl_crystal_size_min 0.140
_refine_diff_density_max 0.547
_refine_diff_density_min -0.646
_refine_diff_density_rms 0.089
_refine_ls_abs_structure_details
;
 Refined as an inversion twin.
;
_refine_ls_abs_structure_Flack 0.15(4)
_refine_ls_extinction_method none
_refine_ls_goodness_of_fit_ref 1.089
_refine_ls_hydrogen_treatment constr
_refine_ls_matrix_type full
_refine_ls_number_parameters 718
_refine_ls_number_reflns 8741
_refine_ls_number_restraints 712
_refine_ls_restrained_S_all 1.083
_refine_ls_R_factor_all 0.1302
_refine_ls_R_factor_gt 0.0685
_refine_ls_shift/su_max 0.003
_refine_ls_shift/su_mean 0.000
_refine_ls_structure_factor_coef Fsqd
_refine_ls_weighting_details 'w=1/[\s^2^(Fo^2^)+(0.0864P)^2^+4.3813P] where P=(Fo^2^+2Fc^2^)/3'
_refine_ls_weighting_scheme calc
_refine_ls_wR_factor_gt 0.1583
_refine_ls_wR_factor_ref 0.1943
_reflns_Friedel_coverage 0.950
_reflns_Friedel_fraction_full 0.996
_reflns_Friedel_fraction_max 0.996
_reflns_number_gt 5531
_reflns_number_total 8741
_reflns_threshold_expression 'I > 2\s(I)'
_cod_data_source_file c9nj04371c2.cif
_cod_data_source_block 6_sq
_cod_depositor_comments 'Adding full bibliography for 7058844.cif.'
_cod_original_cell_volume 7993.6(7)
_cod_database_code 7058844
_shelx_shelxl_version_number 2014/7
_shelx_space_group_comment
;
The symmetry employed for this shelxl refinement is uniquely defined
by the following loop, which should always be used as a source of
symmetry information in preference to the above space-group names.
They are only intended as comments.
;
_shelx_estimated_absorpt_t_min 0.852
_shelx_estimated_absorpt_t_max 0.929

loop_
_space_group_symop_operation_xyz
'x, y, z'
'-y, x-y, z'
'-x+y, -x, z'
'-x, -y, z+1/2'
'y, -x+y, z+1/2'
'x-y, x, z+1/2'

loop_
_atom_site_label
_atom_site_type_symbol
_atom_site_fract_x
_atom_site_fract_y
_atom_site_fract_z
_atom_site_U_iso_or_equiv
_atom_site_adp_type
_atom_site_occupancy
_atom_site_site_symmetry_order
_atom_site_calc_flag
_atom_site_refinement_flags_posn
_atom_site_refinement_flags_adp
_atom_site_refinement_flags_occupancy
_atom_site_disorder_assembly
_atom_site_disorder_group
C1 C 0.2764(7) 0.6900(7) 0.4174(5) 0.051(3) Uani 1 1 d . . . . .
C2 C 0.2548(8) 0.6097(7) 0.4169(5) 0.051(3) Uani 1 1 d . . . . .
H2 H 0.2005 0.5708 0.4162 0.062 Uiso 1 1 calc R U . . .
C3 C 0.2131(7) 0.7105(8) 0.4180(6) 0.062(4) Uani 1 1 d . . . . .
H3A H 0.1763 0.6817 0.4489 0.074 Uiso 1 1 calc R U . . .
H3B H 0.2369 0.7675 0.4255 0.074 Uiso 1 1 calc R U . . .
C4 C 0.1058(7) 0.6229(6) 0.3551(5) 0.042(3) Uani 1 1 d . . . . .
H4 H 0.0816 0.5810 0.3812 0.051 Uiso 1 1 calc R U . . .
C5 C 0.1874(7) 0.7350(7) 0.3169(6) 0.054(3) Uani 1 1 d . . . . .
H5 H 0.2308 0.7865 0.3111 0.064 Uiso 1 1 calc R U . . .
C6 C 0.1336(7) 0.6913(7) 0.2801(6) 0.056(3) Uani 1 1 d . . . . .
H6 H 0.1314 0.7067 0.2429 0.067 Uiso 1 1 calc R U . . .
C7 C -0.2664(7) 0.3253(7) 0.0833(4) 0.045(3) Uani 1 1 d . . . . .
C8 C -0.3407(7) 0.2593(7) 0.0834(5) 0.048(3) Uani 1 1 d . . . . .
H8 H -0.3460 0.2084 0.0836 0.058 Uiso 1 1 calc R U . . .
C9 C -0.1942(7) 0.3179(7) 0.0850(5) 0.052(3) Uani 1 1 d . . . . .
H9A H -0.2087 0.2628 0.0766 0.062 Uiso 1 1 calc R U . . .
H9B H -0.1568 0.3521 0.0560 0.062 Uiso 1 1 calc R U . . .
C10 C -0.1023(6) 0.4134(6) 0.1544(4) 0.034(2) Uani 1 1 d . . . . .
H10 H -0.0817 0.4578 0.1303 0.041 Uiso 1 1 calc R U . . .
C11 C -0.1715(7) 0.2928(7) 0.1844(6) 0.052(3) Uani 1 1 d . . . . .
H11 H -0.2069 0.2377 0.1860 0.062 Uiso 1 1 calc R U . . .
C12 C -0.1267(7) 0.3400(6) 0.2270(5) 0.046(3) Uani 1 1 d . . . . .
H12 H -0.1263 0.3233 0.2641 0.055 Uiso 1 1 calc R U . . .
C13 C 0.0983(6) 0.7995(6) 0.0963(4) 0.034(2) Uani 1 1 d . . . . .
C14 C 0.1141(6) 0.8755(6) 0.1041(4) 0.038(3) Uani 1 1 d . . . . .
H14 H 0.0715 0.8853 0.1069 0.046 Uiso 1 1 calc R U . . .
C15 C 0.1903(6) 0.9379(6) 0.1080(4) 0.036(2) Uani 1 1 d . . . . .
C16 C 0.2523(6) 0.9230(6) 0.1026(4) 0.041(3) Uani 1 1 d . . . . .
H16 H 0.3051 0.9654 0.1047 0.049 Uiso 1 1 calc R U . . .
C17 C 0.2379(6) 0.8469(6) 0.0941(5) 0.037(2) Uani 1 1 d . . . . .
C18 C 0.1611(6) 0.7852(6) 0.0909(4) 0.032(2) Uani 1 1 d . . . . .
H18 H 0.1510 0.7330 0.0849 0.039 Uiso 1 1 calc R U . . .
C19 C 0.0134(6) 0.7310(6) 0.0929(4) 0.041(3) Uani 1 1 d . . . . .
H19A H -0.0224 0.7520 0.0854 0.049 Uiso 1 1 calc R U . . .
H19B H 0.0087 0.6961 0.0616 0.049 Uiso 1 1 calc R U . . .
C20 C -0.0008(6) 0.6240(6) 0.1561(5) 0.035(2) Uani 1 1 d . . . . .
H20 H 0.0196 0.6016 0.1306 0.041 Uiso 1 1 calc R U . . .
C21 C -0.0379(7) 0.7032(7) 0.1920(5) 0.054(3) Uani 1 1 d . . . . .
H21 H -0.0487 0.7449 0.1969 0.064 Uiso 1 1 calc R U . . .
C22 C -0.0464(8) 0.6486(7) 0.2301(5) 0.054(3) Uani 1 1 d . . . . .
H22 H -0.0654 0.6453 0.2670 0.065 Uiso 1 1 calc R U . . .
C23 C 0.2070(7) 1.0217(6) 0.1165(4) 0.043(3) Uani 1 1 d . . . . .
H23A H 0.2641 1.0590 0.1118 0.051 Uiso 1 1 calc R U . . .
H23B H 0.1782 1.0343 0.0884 0.051 Uiso 1 1 calc R U . . .
C24 C 0.1088(6) 1.0152(6) 0.1870(5) 0.035(2) Uani 1 1 d . . . . .
H24 H 0.0672 1.0011 0.1612 0.042 Uiso 1 1 calc R U . . .
C25 C 0.2238(6) 1.0458(6) 0.2215(5) 0.038(3) Uani 1 1 d . . . . .
H25 H 0.2768 1.0576 0.2251 0.046 Uiso 1 1 calc R U . . .
C26 C 0.1752(6) 1.0416(6) 0.2637(4) 0.034(2) Uani 1 1 d . . . . .
H26 H 0.1886 1.0500 0.3021 0.041 Uiso 1 1 calc R U . . .
C27 C 0.3044(6) 0.8309(7) 0.0861(5) 0.045(3) Uani 1 1 d . . . . .
H27A H 0.2829 0.7763 0.0725 0.054 Uiso 1 1 calc R U . . .
H27B H 0.3403 0.8669 0.0571 0.054 Uiso 1 1 calc R U . . .
C28 C 0.4128(6) 0.9085(6) 0.1524(5) 0.038(2) Uani 1 1 d . . . . .
H28 H 0.4372 0.9542 0.1296 0.045 Uiso 1 1 calc R U . . .
C29 C 0.3293(7) 0.7897(7) 0.1821(6) 0.056(3) Uani 1 1 d . . . . .
H29 H 0.2860 0.7376 0.1848 0.067 Uiso 1 1 calc R U . . .
C30 C 0.3850(6) 0.8297(7) 0.2217(5) 0.046(3) Uani 1 1 d . . . . .
H30 H 0.3869 0.8089 0.2570 0.056 Uiso 1 1 calc R U . . .
C31 C -0.1690(5) 1.1149(5) 0.4480(4) 0.030(2) Uani 1 1 d . . . . .
C32 C -0.2328(6) 1.1263(6) 0.4448(4) 0.032(2) Uani 1 1 d . . . . .
H32 H -0.2843 1.0827 0.4497 0.039 Uiso 1 1 calc R U . . .
C33 C -0.2229(6) 1.2005(6) 0.4343(4) 0.038(2) Uani 1 1 d . . . . .
C34 C -0.1482(7) 1.2638(6) 0.4292(5) 0.044(3) Uani 1 1 d . . . . .
H34 H -0.1414 1.3147 0.4228 0.053 Uiso 1 1 calc R U . . .
C35 C -0.0821(6) 1.2550(5) 0.4333(4) 0.036(2) Uani 1 1 d . . . . .
C36 C -0.0931(6) 1.1813(6) 0.4429(4) 0.035(2) Uani 1 1 d . . . . .
H36 H -0.0484 1.1747 0.4462 0.041 Uiso 1 1 calc R U . . .
C37 C -0.1774(6) 1.0359(5) 0.4579(4) 0.035(2) Uani 1 1 d . . . . .
H37A H -0.1388 1.0404 0.4863 0.042 Uiso 1 1 calc R U . . .
H37B H -0.2309 0.9993 0.4721 0.042 Uiso 1 1 calc R U . . .
C38 C -0.0960(6) 1.0125(6) 0.3901(4) 0.029(2) Uani 1 1 d . . . . .
H38 H -0.0494 1.0366 0.4120 0.035 Uiso 1 1 calc R U . . .
C39 C -0.2163(6) 0.9672(7) 0.3634(5) 0.043(3) Uani 1 1 d . . . . .
H39 H -0.2702 0.9531 0.3621 0.052 Uiso 1 1 calc R U . . .
C40 C -0.1755(6) 0.9549(6) 0.3239(5) 0.037(3) Uani 1 1 d . . . . .
H40 H -0.1966 0.9298 0.2892 0.045 Uiso 1 1 calc R U . . .
C41 C -0.2940(7) 1.2094(7) 0.4282(5) 0.049(3) Uani 1 1 d . . . . .
H41A H -0.3330 1.1776 0.4572 0.059 Uiso 1 1 calc R U . . .
H41B H -0.2786 1.2652 0.4341 0.059 Uiso 1 1 calc R U . . .
C42 C -0.3837(6) 1.1102(7) 0.3597(5) 0.039(3) Uani 1 1 d . . . . .
H42 H -0.4058 1.0679 0.3856 0.046 Uiso 1 1 calc R U . . .
C43 C -0.3097(7) 1.2280(7) 0.3246(5) 0.048(3) Uani 1 1 d . . . . .
H43 H -0.2713 1.2821 0.3206 0.057 Uiso 1 1 calc R U . . .
C44 C -0.3541(7) 1.1795(7) 0.2849(5) 0.049(3) Uani 1 1 d . . . . .
H44 H -0.3537 1.1944 0.2472 0.059 Uiso 1 1 calc R U . . .
C45 C 0.0007(7) 1.3251(7) 0.4296(5) 0.053(3) Uani 1 1 d . . . . .
H45A H 0.0074 1.3647 0.4579 0.063 Uiso 1 1 calc R U . . .
H45B H 0.0392 1.3077 0.4378 0.063 Uiso 1 1 calc R U . . .
C46 C 0.0039(7) 1.4202(6) 0.3586(5) 0.041(3) Uani 1 1 d . . . . .
H46 H -0.0145 1.4453 0.3833 0.050 Uiso 1 1 calc R U . . .
C47 C 0.0413(6) 1.3398(6) 0.3273(5) 0.039(3) Uani 1 1 d . . . . .
H47 H 0.0543 1.2992 0.3248 0.046 Uiso 1 1 calc R U . . .
C48 C 0.0436(7) 1.3875(6) 0.2855(5) 0.043(3) Uani 1 1 d . . . . .
H48 H 0.0591 1.3857 0.2483 0.052 Uiso 1 1 calc R U . . .
Co1 Co -0.00209(8) 0.51745(7) 0.25568(7) 0.0351(3) Uani 1 1 d . . . . .
Co2 Co 0.0000 1.0000 0.28994(10) 0.0290(5) Uani 1 3 d S T P . .
N1 N 0.0804(6) 0.6192(5) 0.3037(4) 0.045(2) Uani 1 1 d . . . . .
N2 N 0.1688(6) 0.6918(6) 0.3660(5) 0.051(3) Uani 1 1 d . . . . .
N3 N -0.0823(5) 0.4160(5) 0.2073(4) 0.037(2) Uani 1 1 d . . . . .
N4 N -0.1557(5) 0.3398(5) 0.1393(4) 0.041(2) Uani 1 1 d . . . . .
N5 N -0.0233(5) 0.5985(5) 0.2075(4) 0.038(2) Uani 1 1 d . . . . .
N6 N -0.0103(5) 0.6855(5) 0.1445(4) 0.034(2) Uani 1 1 d . . . . .
N7 N 0.1030(5) 1.0231(5) 0.2410(3) 0.0320(19) Uani 1 1 d . . . . .
N8 N 0.1820(5) 1.0300(5) 0.1732(3) 0.036(2) Uani 1 1 d . . . . .
N9 N 0.4387(5) 0.9050(5) 0.2033(4) 0.039(2) Uani 1 1 d . . . . .
N10 N 0.3490(5) 0.8411(5) 0.1367(4) 0.040(2) Uani 1 1 d . . . . .
N11 N -0.1004(5) 0.9831(5) 0.3402(3) 0.0294(19) Uani 1 1 d . . . . .
N12 N -0.1642(5) 1.0046(5) 0.4063(4) 0.0328(19) Uani 1 1 d . . . . .
N13 N -0.4023(5) 1.1022(5) 0.3058(4) 0.037(2) Uani 1 1 d . . . . .
N14 N -0.3302(5) 1.1843(6) 0.3733(4) 0.043(2) Uani 1 1 d . . . . .
N15 N 0.0201(5) 1.4392(5) 0.3045(4) 0.041(2) Uani 1 1 d . . . . .
N16 N 0.0167(5) 1.3616(5) 0.3734(4) 0.040(2) Uani 1 1 d . . . . .
S1B S 0.0000 0.0000 0.5282(5) 0.041(3) Uiso 0.68(2) 3 d DS U P A 1
O1B O 0.0193(17) 0.0173(19) 0.5871(6) 0.035(7) Uiso 0.226(7) 1 d D U P A 1
O2B O -0.0019(15) 0.0668(15) 0.5010(16) 0.025(7) Uiso 0.226(7) 1 d D U P A 1
O3B O -0.0789(12) -0.0698(13) 0.5211(14) 0.043(7) Uiso 0.226(7) 1 d D U P A 1
O4B O 0.0571(16) -0.0153(17) 0.5003(17) 0.033(7) Uiso 0.226(7) 1 d D U P A 1
S1Y S 0.0000 0.0000 0.5445(10) 0.045(6) Uiso 0.32(2) 3 d DS U P A 2
O1Y O 0.006(5) -0.016(4) 0.4864(11) 0.038(9) Uiso 0.107(7) 1 d D U P A 2
O2Y O 0.058(3) -0.009(3) 0.578(2) 0.033(9) Uiso 0.107(7) 1 d D U P A 2
O3Y O 0.020(3) 0.0836(13) 0.551(3) 0.049(9) Uiso 0.107(7) 1 d D U P A 2
O4Y O -0.0790(19) -0.050(3) 0.566(3) 0.041(9) Uiso 0.107(7) 1 d D U P A 2
S1A S 0.5042(9) 0.9899(8) 0.5055(6) 0.051(3) Uani 0.57(2) 1 d D U P B 3
O1A O 0.5672(10) 0.9796(12) 0.5292(9) 0.078(5) Uani 0.57(2) 1 d D U P B 3
O2A O 0.4650(13) 1.0044(12) 0.5520(6) 0.078(5) Uani 0.57(2) 1 d D U P B 3
O3A O 0.5359(12) 1.0558(10) 0.4669(7) 0.079(6) Uani 0.57(2) 1 d D U P B 3
O4A O 0.4448(14) 0.9172(10) 0.4775(9) 0.099(7) Uani 0.57(2) 1 d D U P B 3
S1Z S 0.4933(13) 0.9928(12) 0.5071(9) 0.057(5) Uani 0.43(2) 1 d D U P B 4
O1Z O 0.5601(14) 1.0062(15) 0.5414(10) 0.083(8) Uani 0.43(2) 1 d D U P B 4
O2Z O 0.4237(15) 0.9632(16) 0.5439(9) 0.073(6) Uani 0.43(2) 1 d D U P B 4
O3Z O 0.5063(19) 1.0640(12) 0.4789(10) 0.079(7) Uani 0.43(2) 1 d D U P B 4
O4Z O 0.4778(15) 0.9327(13) 0.4644(8) 0.060(6) Uani 0.43(2) 1 d D U P B 4

loop_
_atom_site_aniso_label
_atom_site_aniso_U_11
_atom_site_aniso_U_22
_atom_site_aniso_U_33
_atom_site_aniso_U_23
_atom_site_aniso_U_13
_atom_site_aniso_U_12
C1 0.055(7) 0.067(8) 0.036(7) -0.012(6) 0.007(6) 0.035(7)
C2 0.059(7) 0.053(7) 0.048(7) 0.011(6) 0.026(6) 0.032(6)
C3 0.049(7) 0.058(8) 0.076(10) -0.039(7) -0.001(7) 0.026(6)
C4 0.050(7) 0.025(6) 0.040(7) -0.006(5) 0.005(5) 0.009(5)
C5 0.047(7) 0.030(6) 0.078(10) 0.009(6) 0.010(7) 0.015(6)
C6 0.053(7) 0.036(6) 0.071(9) 0.019(6) 0.013(6) 0.016(6)
C7 0.054(8) 0.063(8) 0.025(6) -0.011(5) -0.005(5) 0.035(7)
C8 0.059(8) 0.056(7) 0.028(6) -0.008(5) -0.003(5) 0.028(7)
C9 0.058(8) 0.052(7) 0.050(8) -0.020(6) 0.004(6) 0.032(6)
C10 0.042(6) 0.039(6) 0.031(6) 0.000(5) 0.014(5) 0.027(5)
C11 0.043(7) 0.033(6) 0.066(9) 0.002(6) -0.005(6) 0.008(5)
C12 0.055(7) 0.040(7) 0.045(7) 0.013(6) 0.003(6) 0.025(6)
C13 0.034(6) 0.031(5) 0.032(6) 0.006(4) -0.004(5) 0.014(5)
C14 0.041(6) 0.050(7) 0.028(6) 0.015(5) 0.013(5) 0.025(5)
C15 0.044(6) 0.033(6) 0.029(6) -0.001(4) 0.009(5) 0.019(5)
C16 0.035(6) 0.039(6) 0.040(6) -0.007(5) 0.011(5) 0.013(5)
C17 0.024(5) 0.041(6) 0.038(6) -0.015(5) 0.000(5) 0.010(5)
C18 0.040(6) 0.030(5) 0.026(6) -0.001(4) 0.000(4) 0.017(5)
C19 0.041(6) 0.046(6) 0.041(7) 0.007(5) -0.005(5) 0.026(5)
C20 0.038(6) 0.032(5) 0.039(6) 0.003(5) 0.004(5) 0.021(5)
C21 0.051(7) 0.045(7) 0.077(10) 0.019(6) 0.028(7) 0.033(6)
C22 0.077(9) 0.055(8) 0.053(8) 0.009(6) 0.023(7) 0.049(7)
C23 0.053(7) 0.045(7) 0.028(6) -0.001(5) 0.016(5) 0.023(6)
C24 0.030(6) 0.043(6) 0.038(7) 0.000(5) 0.006(5) 0.022(5)
C25 0.032(6) 0.043(6) 0.044(7) 0.002(5) 0.006(5) 0.022(5)
C26 0.039(6) 0.032(5) 0.028(6) 0.002(4) 0.000(5) 0.017(5)
C27 0.036(6) 0.048(7) 0.049(7) -0.020(5) -0.004(5) 0.020(5)
C28 0.035(6) 0.035(6) 0.032(6) -0.006(5) 0.004(5) 0.009(5)
C29 0.046(7) 0.032(6) 0.082(10) 0.004(7) 0.001(7) 0.014(6)
C30 0.028(6) 0.051(7) 0.055(8) 0.010(6) 0.003(5) 0.016(5)
C31 0.025(5) 0.026(5) 0.033(5) -0.001(4) 0.003(4) 0.009(4)
C32 0.036(6) 0.031(5) 0.029(5) -0.006(4) 0.003(4) 0.015(5)
C33 0.047(6) 0.029(5) 0.041(6) -0.008(5) -0.004(5) 0.023(5)
C34 0.056(7) 0.023(5) 0.050(7) 0.000(5) -0.015(6) 0.018(5)
C35 0.039(6) 0.024(5) 0.034(6) 0.000(4) -0.017(5) 0.007(5)
C36 0.031(5) 0.035(6) 0.033(6) 0.008(5) -0.003(4) 0.013(5)
C37 0.036(6) 0.026(5) 0.043(7) 0.002(5) 0.012(5) 0.017(5)
C38 0.031(5) 0.034(5) 0.021(5) 0.001(4) -0.002(4) 0.016(4)
C39 0.028(6) 0.054(7) 0.048(7) -0.008(6) -0.006(5) 0.020(5)
C40 0.025(5) 0.040(6) 0.047(7) -0.010(5) -0.010(5) 0.016(5)
C41 0.059(7) 0.041(6) 0.058(8) -0.022(6) -0.028(6) 0.034(6)
C42 0.040(6) 0.048(7) 0.034(6) -0.007(5) -0.008(5) 0.026(5)
C43 0.046(7) 0.039(7) 0.057(8) 0.004(6) -0.007(6) 0.021(6)
C44 0.042(7) 0.056(8) 0.050(7) -0.001(6) -0.014(6) 0.025(6)
C45 0.048(7) 0.041(7) 0.046(7) 0.021(5) -0.016(6) 0.005(6)
C46 0.066(8) 0.024(5) 0.032(6) 0.004(5) -0.006(5) 0.021(5)
C47 0.037(6) 0.024(5) 0.053(8) 0.003(5) -0.011(5) 0.014(5)
C48 0.059(7) 0.039(6) 0.042(7) -0.001(5) -0.002(6) 0.032(6)
Co1 0.0468(9) 0.0343(8) 0.0276(7) 0.0052(7) 0.0070(7) 0.0228(7)
Co2 0.0336(7) 0.0336(7) 0.0200(11) 0.000 0.000 0.0168(4)
N1 0.052(6) 0.039(5) 0.046(6) 0.006(4) 0.009(5) 0.024(5)
N2 0.040(6) 0.044(6) 0.068(8) -0.020(5) -0.003(5) 0.020(5)
N3 0.041(5) 0.043(5) 0.033(5) -0.003(4) 0.008(4) 0.026(4)
N4 0.036(5) 0.032(5) 0.049(6) -0.013(4) -0.001(4) 0.014(4)
N5 0.049(5) 0.039(5) 0.037(5) 0.010(4) 0.011(4) 0.030(4)
N6 0.034(5) 0.031(5) 0.044(6) 0.008(4) 0.003(4) 0.022(4)
N7 0.037(5) 0.029(4) 0.030(5) -0.001(3) 0.003(4) 0.017(4)
N8 0.038(5) 0.040(5) 0.028(5) 0.000(4) 0.006(4) 0.019(4)
N9 0.029(5) 0.047(5) 0.037(6) -0.008(4) 0.007(4) 0.017(4)
N10 0.030(5) 0.041(5) 0.043(6) -0.012(4) 0.002(4) 0.013(4)
N11 0.029(4) 0.033(5) 0.023(5) 0.003(4) 0.000(3) 0.013(4)
N12 0.028(4) 0.035(5) 0.036(5) 0.002(4) 0.007(4) 0.016(4)
N13 0.033(5) 0.051(6) 0.036(5) -0.008(4) -0.007(4) 0.028(4)
N14 0.044(5) 0.048(6) 0.045(6) -0.022(5) -0.017(5) 0.030(5)
N15 0.055(6) 0.032(5) 0.035(5) -0.004(4) 0.002(4) 0.021(4)
N16 0.046(5) 0.024(4) 0.038(6) 0.008(4) -0.015(4) 0.009(4)
S1A 0.081(6) 0.036(5) 0.027(6) 0.002(4) -0.004(4) 0.022(4)
O1A 0.101(10) 0.068(10) 0.079(11) -0.008(8) -0.005(9) 0.054(8)
O2A 0.104(11) 0.069(10) 0.033(8) -0.019(7) 0.009(8) 0.023(9)
O3A 0.124(11) 0.064(9) 0.034(8) 0.025(7) 0.016(8) 0.037(8)
O4A 0.128(12) 0.063(9) 0.068(11) -0.013(9) -0.019(10) 0.020(9)
S1Z 0.088(8) 0.042(7) 0.033(8) 0.003(6) -0.007(6) 0.027(6)
O1Z 0.115(12) 0.064(11) 0.037(10) -0.013(10) -0.017(10) 0.019(10)
O2Z 0.106(12) 0.064(11) 0.043(10) -0.008(9) -0.004(10) 0.037(9)
O3Z 0.123(13) 0.050(10) 0.060(12) -0.003(9) 0.009(11) 0.040(10)
O4Z 0.101(11) 0.057(10) 0.030(9) -0.006(8) 0.013(9) 0.045(9)

loop_
_atom_type_symbol
_atom_type_description
_atom_type_scat_dispersion_real
_atom_type_scat_dispersion_imag
_atom_type_scat_source
C C 0.0033 0.0016 'International Tables Vol C Tables 4.2.6.8 and 6.1.1.4'
H H 0.0000 0.0000 'International Tables Vol C Tables 4.2.6.8 and 6.1.1.4'
N N 0.0061 0.0033 'International Tables Vol C Tables 4.2.6.8 and 6.1.1.4'
O O 0.0106 0.0060 'International Tables Vol C Tables 4.2.6.8 and 6.1.1.4'
S S 0.1246 0.1234 'International Tables Vol C Tables 4.2.6.8 and 6.1.1.4'
Co Co 0.3494 0.9721 'International Tables Vol C Tables 4.2.6.8 and 6.1.1.4'

loop_
_geom_angle_atom_site_label_1
_geom_angle_atom_site_label_2
_geom_angle_atom_site_label_3
_geom_angle
_geom_angle_site_symmetry_1
_geom_angle_site_symmetry_3
C2 C1 C2 118.3(13) 3_565 .
C2 C1 C3 123.2(12) 3_565 .
C2 C1 C3 118.5(12) . .
C1 C2 C1 121.7(13) 2_665 .
N2 C3 C1 113.4(9) . .
N1 C4 N2 112.0(11) . .
C6 C5 N2 107.0(11) . .
C5 C6 N1 109.8(12) . .
C8 C7 C8 119.1(13) . 2_565
C8 C7 C9 121.0(12) . .
C8 C7 C9 119.9(12) 2_565 .
C7 C8 C7 120.9(13) . 3_455
N4 C9 C7 111.8(9) . .
N3 C10 N4 110.9(9) . .
N4 C11 C12 106.7(10) . .
C11 C12 N3 108.6(10) . .
C14 C13 C18 119.1(9) . .
C14 C13 C19 121.0(10) . .
C18 C13 C19 119.9(9) . .
C13 C14 C15 121.8(10) . .
C14 C15 C16 118.7(10) . .
C14 C15 C23 121.3(10) . .
C16 C15 C23 120.0(10) . .
C17 C16 C15 120.6(10) . .
C18 C17 C16 119.8(10) . .
C18 C17 C27 119.3(10) . .
C16 C17 C27 120.9(9) . .
C17 C18 C13 120.0(9) . .
N6 C19 C13 111.4(8) . .
N5 C20 N6 111.3(9) . .
C22 C21 N6 105.7(10) . .
C21 C22 N5 109.9(11) . .
N8 C23 C15 109.8(8) . .
N7 C24 N8 111.2(9) . .
N8 C25 C26 107.2(9) . .
C25 C26 N7 108.4(9) . .
N10 C27 C17 113.0(9) . .
N9 C28 N10 113.4(10) . .
C30 C29 N10 106.0(10) . .
C29 C30 N9 110.7(11) . .
C32 C31 C36 118.0(9) . .
C32 C31 C37 122.7(8) . .
C36 C31 C37 119.3(8) . .
C31 C32 C33 121.2(9) . .
C34 C33 C32 119.3(10) . .
C34 C33 C41 121.4(9) . .
C32 C33 C41 119.3(10) . .
C33 C34 C35 121.3(9) . .
C36 C35 C34 118.5(9) . .
C36 C35 C45 119.8(10) . .
C34 C35 C45 121.7(9) . .
C35 C36 C31 121.7(9) . .
N12 C37 C31 110.6(8) . .
N11 C38 N12 112.0(9) . .
C40 C39 N12 105.9(9) . .
C39 C40 N11 110.5(10) . .
N14 C41 C33 112.0(9) . .
N13 C42 N14 112.6(11) . .
C44 C43 N14 106.3(10) . .
C43 C44 N13 111.3(11) . .
N16 C45 C35 111.2(8) . .
N16 C46 N15 112.0(10) . .
C48 C47 N16 106.3(9) . .
C47 C48 N15 110.7(11) . .
N15 Co1 N13 92.4(3) 1_545 2_675
N15 Co1 N3 87.1(3) 1_545 .
N13 Co1 N3 86.8(3) 2_675 .
N15 Co1 N1 92.5(3) 1_545 .
N13 Co1 N1 94.2(4) 2_675 .
N3 Co1 N1 178.9(3) . .
N15 Co1 N5 178.9(4) 1_545 .
N13 Co1 N5 87.4(3) 2_675 .
N3 Co1 N5 94.0(3) . .
N1 Co1 N5 86.4(4) . .
N15 Co1 N9 86.8(3) 1_545 2_665
N13 Co1 N9 177.0(4) 2_675 2_665
N3 Co1 N9 90.3(3) . 2_665
N1 Co1 N9 88.7(4) . 2_665
N5 Co1 N9 93.4(3) . 2_665
N7 Co2 N7 93.7(3) . 3_465
N7 Co2 N7 93.7(3) . 2_675
N7 Co2 N7 93.7(3) 3_465 2_675
N7 Co2 N11 177.1(3) . .
N7 Co2 N11 88.9(3) 3_465 .
N7 Co2 N11 84.9(3) 2_675 .
N7 Co2 N11 84.9(3) . 3_465
N7 Co2 N11 177.1(3) 3_465 3_465
N7 Co2 N11 88.9(3) 2_675 3_465
N11 Co2 N11 92.5(3) . 3_465
N7 Co2 N11 88.9(3) . 2_675
N7 Co2 N11 84.9(3) 3_465 2_675
N7 Co2 N11 177.1(3) 2_675 2_675
N11 Co2 N11 92.5(3) . 2_675
N11 Co2 N11 92.5(3) 3_465 2_675
C4 N1 C6 104.8(11) . .
C4 N1 Co1 129.5(7) . .
C6 N1 Co1 123.6(9) . .
C4 N2 C5 106.3(11) . .
C4 N2 C3 124.1(12) . .
C5 N2 C3 129.1(11) . .
C10 N3 C12 105.8(9) . .
C10 N3 Co1 128.1(7) . .
C12 N3 Co1 125.9(8) . .
C10 N4 C11 107.9(9) . .
C10 N4 C9 124.7(10) . .
C11 N4 C9 127.2(10) . .
C20 N5 C22 105.3(9) . .
C20 N5 Co1 128.7(7) . .
C22 N5 Co1 124.2(8) . .
C20 N6 C21 107.7(9) . .
C20 N6 C19 125.5(9) . .
C21 N6 C19 126.4(9) . .
C24 N7 C26 106.2(9) . .
C24 N7 Co2 129.2(7) . .
C26 N7 Co2 124.2(7) . .
C24 N8 C25 106.9(8) . .
C24 N8 C23 125.0(9) . .
C25 N8 C23 127.8(9) . .
C28 N9 C30 103.9(9) . .
C28 N9 Co1 128.0(7) . 3_565
C30 N9 Co1 125.5(8) . 3_565
C28 N10 C29 105.9(10) . .
C28 N10 C27 124.9(10) . .
C29 N10 C27 128.5(10) . .
C38 N11 C40 105.3(8) . .
C38 N11 Co2 125.4(7) . .
C40 N11 Co2 128.2(7) . .
C38 N12 C39 106.3(9) . .
C38 N12 C37 125.4(9) . .
C39 N12 C37 128.1(9) . .
C42 N13 C44 102.7(9) . .
C42 N13 Co1 132.7(8) . 3_465
C44 N13 Co1 124.6(7) . 3_465
C42 N14 C43 107.0(9) . .
C42 N14 C41 124.8(10) . .
C43 N14 C41 127.7(10) . .
C46 N15 C48 103.6(9) . .
C46 N15 Co1 128.5(7) . 1_565
C48 N15 Co1 127.3(8) . 1_565
C46 N16 C47 107.5(9) . .
C46 N16 C45 124.7(11) . .
C47 N16 C45 127.7(10) . .
O4B S1B O4B 101(2) . 3
O4B S1B O4B 101(2) . 2
O4B S1B O4B 101(2) 3 2
O4B S1B O1B 108(3) . 3
O4B S1B O1B 110.9(14) 3 3
O4B S1B O1B 132(2) 2 3
O4B S1B O1B 132(2) . 2
O4B S1B O1B 108(3) 3 2
O4B S1B O1B 110.9(14) 2 2
O1B S1B O1B 24.7(16) 3 2
O4B S1B O1B 110.9(14) . .
O4B S1B O1B 132(2) 3 .
O4B S1B O1B 108(3) 2 .
O1B S1B O1B 24.7(16) 3 .
O1B S1B O1B 24.7(16) 2 .
O4B S1B O3B 117(2) . 3
O4B S1B O3B 108.2(13) 3 3
O4B S1B O3B 21(2) 2 3
O1B S1B O3B 111.0(12) 3 3
O1B S1B O3B 90(2) 2 3
O1B S1B O3B 89(2) . 3
O4B S1B O3B 108.2(13) . .
O4B S1B O3B 21(2) 3 .
O4B S1B O3B 117(2) 2 .
O1B S1B O3B 90(2) 3 .
O1B S1B O3B 89(2) 2 .
O1B S1B O3B 111.0(12) . .
O3B S1B O3B 118.7(5) 3 .
O4B S1B O3B 21(2) . 2
O4B S1B O3B 117(2) 3 2
O4B S1B O3B 108.2(14) 2 2
O1B S1B O3B 89(2) 3 2
O1B S1B O3B 111.0(12) 2 2
O1B S1B O3B 90(2) . 2
O3B S1B O3B 118.7(5) 3 2
O3B S1B O3B 118.7(5) . 2
O4B S1B O2B 109.9(13) . .
O4B S1B O2B 91.8(16) 3 .
O4B S1B O2B 11.6(16) 2 .
O1B S1B O2B 130(2) 3 .
O1B S1B O2B 107(3) 2 .
O1B S1B O2B 109.9(13) . .
O3B S1B O2B 20.8(19) 3 .
O3B S1B O2B 106.9(13) . .
O3B S1B O2B 119(2) 2 .
O4B S1B O2B 91.8(17) . 2
O4B S1B O2B 11.6(16) 3 2
O4B S1B O2B 109.9(13) 2 2
O1B S1B O2B 107(3) 3 2
O1B S1B O2B 109.9(13) 2 2
O1B S1B O2B 130(2) . 2
O3B S1B O2B 119(2) 3 2
O3B S1B O2B 20.8(19) . 2
O3B S1B O2B 106.9(13) 2 2
O2B S1B O2B 102(2) . 2
O4B S1B O2B 11.6(16) . 3
O4B S1B O2B 109.9(13) 3 3
O4B S1B O2B 91.8(17) 2 3
O1B S1B O2B 109.9(13) 3 3
O1B S1B O2B 130(2) 2 3
O1B S1B O2B 107(3) . 3
O3B S1B O2B 106.9(13) 3 3
O3B S1B O2B 119(2) . 3
O3B S1B O2B 20.8(19) 2 3
O2B S1B O2B 102(2) . 3
O2B S1B O2B 102(2) 2 3
O1B O1B O1B 59.999(16) 2 3
O1B O1B S1B 77.6(8) 2 .
O1B O1B S1B 77.6(8) 3 .
O4B O2B O3B 76(10) 2 3
O4B O2B S1B 80(5) 2 .
O3B O2B S1B 79(2) 3 .
O2B O3B O4B 32(4) 2 3
O2B O3B S1B 80(3) 2 .
O4B O3B S1B 78(3) 3 .
O2B O4B O3B 72(10) 3 2
O2B O4B S1B 88(5) 3 .
O3B O4B S1B 81(2) 2 .
O1Y S1Y O1Y 26(3) 3 2
O1Y S1Y O1Y 26(3) 3 .
O1Y S1Y O1Y 26(3) 2 .
O1Y S1Y O4Y 97(4) 3 .
O1Y S1Y O4Y 123(5) 2 .
O1Y S1Y O4Y 111.9(16) . .
O1Y S1Y O4Y 111.9(16) 3 3
O1Y S1Y O4Y 97(4) 2 3
O1Y S1Y O4Y 123(5) . 3
O4Y S1Y O4Y 108(3) . 3
O1Y S1Y O4Y 123(5) 3 2
O1Y S1Y O4Y 111.9(16) 2 2
O1Y S1Y O4Y 97(4) . 2
O4Y S1Y O4Y 108(3) . 2
O4Y S1Y O4Y 108(3) 3 2
O1Y S1Y O2Y 110.9(15) 3 3
O1Y S1Y O2Y 137(3) 2 3
O1Y S1Y O2Y 120(5) . 3
O4Y S1Y O2Y 17(3) . 3
O4Y S1Y O2Y 110.0(15) 3 3
O4Y S1Y O2Y 91(3) 2 3
O1Y S1Y O2Y 137(3) 3 .
O1Y S1Y O2Y 120(5) 2 .
O1Y S1Y O2Y 110.9(15) . .
O4Y S1Y O2Y 110.0(15) . .
O4Y S1Y O2Y 91(3) 3 .
O4Y S1Y O2Y 17(3) 2 .
O2Y S1Y O2Y 93(3) 3 .
O1Y S1Y O2Y 120(5) 3 2
O1Y S1Y O2Y 110.9(15) 2 2
O1Y S1Y O2Y 137(3) . 2
O4Y S1Y O2Y 91(3) . 2
O4Y S1Y O2Y 17(3) 3 2
O4Y S1Y O2Y 110.0(15) 2 2
O2Y S1Y O2Y 93(3) 3 2
O2Y S1Y O2Y 93(3) . 2
O1Y S1Y O3Y 83(3) 3 2
O1Y S1Y O3Y 109.4(15) 2 2
O1Y S1Y O3Y 95(5) . 2
O4Y S1Y O3Y 17(4) . 2
O4Y S1Y O3Y 122(2) 3 2
O4Y S1Y O3Y 108.1(16) 2 2
O2Y S1Y O3Y 28(3) 3 2
O2Y S1Y O3Y 115(4) . 2
O2Y S1Y O3Y 106.3(15) 2 2
O1Y S1Y O3Y 109.4(15) 3 3
O1Y S1Y O3Y 95(5) 2 3
O1Y S1Y O3Y 83(3) . 3
O4Y S1Y O3Y 122(2) . 3
O4Y S1Y O3Y 108.1(16) 3 3
O4Y S1Y O3Y 17(4) 2 3
O2Y S1Y O3Y 106.3(15) 3 3
O2Y S1Y O3Y 28(3) . 3
O2Y S1Y O3Y 115(4) 2 3
O3Y S1Y O3Y 118.9(9) 2 3
O1Y S1Y O3Y 95(5) 3 .
O1Y S1Y O3Y 83(3) 2 .
O1Y S1Y O3Y 109.4(15) . .
O4Y S1Y O3Y 108.1(15) . .
O4Y S1Y O3Y 17(4) 3 .
O4Y S1Y O3Y 122(2) 2 .
O2Y S1Y O3Y 115(4) 3 .
O2Y S1Y O3Y 106.3(15) . .
O2Y S1Y O3Y 28(3) 2 .
O3Y S1Y O3Y 118.9(9) 2 .
O3Y S1Y O3Y 118.9(9) 3 .
O1Y O1Y O1Y 60.00(2) 2 3
O1Y O1Y S1Y 76.9(16) 2 .
O1Y O1Y S1Y 76.9(16) 3 .
O4Y O2Y O3Y 35(10) 2 3
O4Y O2Y S1Y 79(4) 2 .
O3Y O2Y S1Y 78(2) 3 .
O4Y O3Y O2Y 36(6) 3 2
O4Y O3Y S1Y 77(4) 3 .
O2Y O3Y S1Y 74(3) 2 .
O3Y O4Y O2Y 109(10) 2 3
O3Y O4Y S1Y 86(5) 2 .
O2Y O4Y S1Y 83(4) 3 .
O3A S1A O1A 110.9(12) . .
O3A S1A O2A 110.3(12) . .
O1A S1A O2A 107.0(11) . .
O3A S1A O4A 110.3(12) . .
O1A S1A O4A 111.0(12) . .
O2A S1A O4A 107.3(12) . .
O3Z S1Z O1Z 112.3(14) . .
O3Z S1Z O4Z 108.0(14) . .
O1Z S1Z O4Z 110.2(14) . .
O3Z S1Z O2Z 109.8(14) . .
O1Z S1Z O2Z 107.7(14) . .
O4Z S1Z O2Z 108.7(14) . .

loop_
_geom_bond_atom_site_label_1
_geom_bond_atom_site_label_2
_geom_bond_distance
_geom_bond_site_symmetry_2
C1 C2 1.371(16) 3_565
C1 C2 1.411(15) .
C1 C3 1.482(16) .
C2 C1 1.371(16) 2_665
C3 N2 1.460(16) .
C4 N1 1.319(15) .
C4 N2 1.324(14) .
C5 C6 1.313(18) .
C5 N2 1.390(16) .
C6 N1 1.391(14) .
C7 C8 1.383(15) .
C7 C8 1.401(15) 2_565
C7 C9 1.494(16) .
C8 C7 1.401(16) 3_455
C9 N4 1.459(15) .
C10 N3 1.324(13) .
C10 N4 1.341(13) .
C11 N4 1.352(15) .
C11 C12 1.365(17) .
C12 N3 1.380(13) .
C13 C14 1.373(14) .
C13 C18 1.399(14) .
C13 C19 1.532(14) .
C14 C15 1.382(14) .
C15 C16 1.391(14) .
C15 C23 1.520(14) .
C16 C17 1.388(14) .
C17 C18 1.384(13) .
C17 C27 1.498(14) .
C19 N6 1.461(13) .
C20 N5 1.322(13) .
C20 N6 1.339(12) .
C21 C22 1.354(16) .
C21 N6 1.376(14) .
C22 N5 1.382(13) .
C23 N8 1.482(12) .
C24 N7 1.317(13) .
C24 N8 1.356(12) .
C25 N8 1.363(13) .
C25 C26 1.365(14) .
C26 N7 1.385(13) .
C27 N10 1.453(14) .
C28 N9 1.337(13) .
C28 N10 1.342(13) .
C29 C30 1.361(18) .
C29 N10 1.401(16) .
C30 N9 1.389(14) .
C31 C32 1.378(13) .
C31 C36 1.410(13) .
C31 C37 1.492(13) .
C32 C33 1.392(13) .
C33 C34 1.373(15) .
C33 C41 1.495(14) .
C34 C35 1.394(15) .
C35 C36 1.371(13) .
C35 C45 1.517(14) .
C37 N12 1.462(13) .
C38 N11 1.314(12) .
C38 N12 1.325(12) .
C39 C40 1.338(15) .
C39 N12 1.375(13) .
C40 N11 1.346(12) .
C41 N14 1.461(14) .
C42 N13 1.332(13) .
C42 N14 1.340(14) .
C43 C44 1.320(16) .
C43 N14 1.385(15) .
C44 N13 1.416(15) .
C45 N16 1.486(13) .
C46 N16 1.342(13) .
C46 N15 1.344(13) .
C47 C48 1.358(15) .
C47 N16 1.359(15) .
C48 N15 1.383(13) .
Co1 N15 2.141(9) 1_545
Co1 N13 2.155(9) 2_675
Co1 N3 2.157(9) .
Co1 N1 2.168(10) .
Co1 N5 2.168(9) .
Co1 N9 2.168(9) 2_665
Co2 N7 2.178(8) .
Co2 N7 2.178(8) 3_465
Co2 N7 2.178(8) 2_675
Co2 N11 2.188(8) .
Co2 N11 2.188(8) 3_465
Co2 N11 2.188(8) 2_675
N9 Co1 2.168(9) 3_565
N13 Co1 2.155(9) 3_465
N15 Co1 2.141(9) 1_565
S1B O4B 1.460(16) .
S1B O4B 1.460(16) 3
S1B O4B 1.460(16) 2
S1B O1B 1.460(14) 3
S1B O1B 1.460(14) 2
S1B O1B 1.460(14) .
S1B O3B 1.475(15) 3
S1B O3B 1.475(15) .
S1B O3B 1.475(15) 2
S1B O2B 1.480(16) .
S1B O2B 1.480(16) 2
S1B O2B 1.480(16) 3
O1B O1B 0.63(4) 2
O1B O1B 0.63(4) 3
O2B O4B 0.30(4) 2
O2B O3B 0.53(5) 3
O3B O2B 0.53(5) 2
O3B O4B 0.54(5) 3
O4B O2B 0.30(4) 3
O4B O3B 0.54(5) 2
S1Y O1Y 1.446(17) 3
S1Y O1Y 1.446(17) 2
S1Y O1Y 1.446(17) .
S1Y O4Y 1.456(18) .
S1Y O4Y 1.456(18) 3
S1Y O4Y 1.456(18) 2
S1Y O2Y 1.471(18) 3
S1Y O2Y 1.471(18) .
S1Y O2Y 1.471(18) 2
S1Y O3Y 1.492(18) 2
S1Y O3Y 1.492(18) 3
S1Y O3Y 1.492(18) .
O1Y O1Y 0.66(8) 2
O1Y O1Y 0.66(8) 3
O2Y O4Y 0.44(8) 2
O2Y O3Y 0.71(8) 3
O3Y O4Y 0.43(11) 3
O3Y O2Y 0.71(8) 2
O4Y O3Y 0.43(11) 2
O4Y O2Y 0.44(8) 3
S1A O3A 1.454(14) .
S1A O1A 1.461(15) .
S1A O2A 1.463(15) .
S1A O4A 1.477(14) .
S1Z O3Z 1.454(16) .
S1Z O1Z 1.455(17) .
S1Z O4Z 1.476(17) .
S1Z O2Z 1.478(17) .
